data_7227067
loop_
_publ_author_name
'Tarai, Arup'
'Baruah, Jubaraj B.'

_publ_section_title
;
 Quaternary and senary sub-assemblies in cocrystals and salts of
 quinoline-4-carbaldoxime with aromatic carboxylic acids
;
_journal_issue 47
_journal_name_full CrystEngComm
_journal_page_first 9095
_journal_paper_doi 10.1039/C6CE02170K
_journal_volume 18
_journal_year 2016
_chemical_formula_moiety 'C10 H8 N2 O, C8 H8 O2'
_chemical_formula_sum 'C18 H16 N2 O3'
_chemical_formula_weight 308.33
_chemical_name_systematic
; 
 ? 
;
_space_group_IT_number 2
_space_group_name_Hall '-P 1'
_symmetry_cell_setting triclinic
_symmetry_space_group_name_Hall '-P 1'
_symmetry_space_group_name_H-M 'P -1'
_atom_sites_solution_hydrogens geom
_atom_sites_solution_primary direct
_atom_sites_solution_secondary difmap
_audit_creation_method SHELXL-97
_audit_update_record
;
2016-10-13 deposited with the CCDC.
2016-11-10 downloaded from the CCDC.
;
_cell_angle_alpha 99.084(8)
_cell_angle_beta 94.248(8)
_cell_angle_gamma 94.176(8)
_cell_formula_units_Z 2
_cell_length_a 3.9318(5)
_cell_length_b 11.7049(15)
_cell_length_c 16.914(2)
_cell_measurement_reflns_used 486
_cell_measurement_temperature 296(2)
_cell_measurement_theta_max 19.22
_cell_measurement_theta_min 2.78
_cell_volume 763.70(17)
_computing_structure_refinement 'SHELXL-97 (Sheldrick, 1997)'
_computing_structure_solution 'SHELXS-97 (Sheldrick, 1990)'
_diffrn_ambient_temperature 296(2)
_diffrn_measured_fraction_theta_full 0.996
_diffrn_measured_fraction_theta_max 0.996
_diffrn_measurement_device_type 'CCD area detector'
_diffrn_measurement_method 'phi and omega scans'
_diffrn_radiation_monochromator graphite
_diffrn_radiation_source 'fine-focus sealed tube'
_diffrn_radiation_type MoK\a
_diffrn_radiation_wavelength 0.71073
_diffrn_reflns_av_R_equivalents 0.0473
_diffrn_reflns_av_sigmaI/netI 0.0910
_diffrn_reflns_limit_h_max 4
_diffrn_reflns_limit_h_min -4
_diffrn_reflns_limit_k_max 13
_diffrn_reflns_limit_k_min -14
_diffrn_reflns_limit_l_max 20
_diffrn_reflns_limit_l_min -19
_diffrn_reflns_number 5169
_diffrn_reflns_theta_full 25.24
_diffrn_reflns_theta_max 25.24
_diffrn_reflns_theta_min 1.22
_exptl_absorpt_coefficient_mu 0.093
_exptl_absorpt_correction_T_max 0.989
_exptl_absorpt_correction_T_min 0.974
_exptl_absorpt_correction_type multi-scan
_exptl_absorpt_process_details multi-scan
_exptl_crystal_colour Colourless
_exptl_crystal_density_diffrn 1.341
_exptl_crystal_density_method 'not measured'
_exptl_crystal_description Needle
_exptl_crystal_F_000 324
_exptl_crystal_size_max 0.32
_exptl_crystal_size_mid 0.24
_exptl_crystal_size_min 0.12
_refine_diff_density_max 0.144
_refine_diff_density_min -0.210
_refine_diff_density_rms 0.048
_refine_ls_extinction_method none
_refine_ls_goodness_of_fit_ref 1.022
_refine_ls_hydrogen_treatment mixed
_refine_ls_matrix_type full
_refine_ls_number_parameters 211
_refine_ls_number_reflns 2760
_refine_ls_number_restraints 0
_refine_ls_restrained_S_all 1.022
_refine_ls_R_factor_all 0.1602
_refine_ls_R_factor_gt 0.0555
_refine_ls_shift/su_max 0.000
_refine_ls_shift/su_mean 0.000
_refine_ls_structure_factor_coef Fsqd
_refine_ls_weighting_details 'calc w=1/[\s^2^(Fo^2^)+(0.0500P)^2^+0.3000P] where P=(Fo^2^+2Fc^2^)/3'
_refine_ls_weighting_scheme calc
_refine_ls_wR_factor_gt 0.1151
_refine_ls_wR_factor_ref 0.1705
_reflns_number_gt 1250
_reflns_number_total 2760
_reflns_threshold_expression >2sigma(I)
_cod_data_source_file c6ce02170k2.cif
_cod_data_source_block 11
_cod_depositor_comments
;
The following automatic conversions were performed:

'_symmetry_cell_setting' value 'Triclinic' changed to 'triclinic'
according to
/usr/data/users/saulius/crontab/automatic-downloads/rss-feeds/RSC/lib/dictionaries/cif_core.dic
dictionary named 'cif_core.dic' version 2.4.2 from 2011-04-26.

Automatic conversion script
Id: cif_fix_values 4268 2015-11-12 08:31:59Z antanas 

 Adding full bibliography for 7227063--7227069.cif.
;
_cod_original_cell_volume 763.69(17)
_cod_database_code 7227067

loop_
_symmetry_equiv_pos_as_xyz
'x, y, z'
'-x, -y, -z'

loop_
_atom_site_label
_atom_site_type_symbol
_atom_site_fract_x
_atom_site_fract_y
_atom_site_fract_z
_atom_site_U_iso_or_equiv
_atom_site_adp_type
_atom_site_occupancy
_atom_site_symmetry_multiplicity
_atom_site_calc_flag
_atom_site_refinement_flags
C9 C 0.4578(12) 0.2268(4) 0.1124(3) 0.0580(14) Uani 1 1 d .
C2 C 0.3137(12) 0.2925(5) 0.0559(3) 0.0612(14) Uani 1 1 d .
C3 C 0.3509(13) 0.4107(5) 0.0754(3) 0.0704(16) Uani 1 1 d .
H3 H 0.2591 0.4562 0.0402 0.084 Uiso 1 1 calc R
C10 C 0.6302(13) 0.2876(5) 0.1848(3) 0.0610(14) Uani 1 1 d .
C1 C 0.1317(13) 0.2339(4) -0.0209(3) 0.0725(16) Uani 1 1 d .
H1 H 0.0516 0.1560 -0.0272 0.087 Uiso 1 1 calc R
C5 C 0.7792(13) 0.2266(5) 0.2420(3) 0.0732(16) Uani 1 1 d .
H5 H 0.8940 0.2674 0.2892 0.088 Uiso 1 1 calc R
C8 C 0.4429(13) 0.1032(5) 0.1009(3) 0.0699(15) Uani 1 1 d .
H8 H 0.3330 0.0603 0.0538 0.084 Uiso 1 1 calc R
C4 C 0.5274(14) 0.4633(5) 0.1485(3) 0.0755(17) Uani 1 1 d .
H4 H 0.5505 0.5440 0.1598 0.091 Uiso 1 1 calc R
C7 C 0.5875(15) 0.0466(4) 0.1580(3) 0.0834(18) Uani 1 1 d .
H7 H 0.5724 -0.0341 0.1495 0.100 Uiso 1 1 calc R
C6 C 0.7565(14) 0.1083(6) 0.2286(3) 0.0811(18) Uani 1 1 d .
H6 H 0.8545 0.0688 0.2668 0.097 Uiso 1 1 calc R
C17 C 0.3148(12) 0.6861(4) 0.4082(3) 0.0557(14) Uani 1 1 d .
C12 C 0.4706(13) 0.7990(4) 0.4143(3) 0.0650(15) Uani 1 1 d .
C18 C 0.1298(13) 0.6234(5) 0.3318(3) 0.0664(16) Uani 1 1 d .
C16 C 0.3268(12) 0.6306(4) 0.4742(3) 0.0641(15) Uani 1 1 d .
H16 H 0.2242 0.5553 0.4693 0.077 Uiso 1 1 calc R
C13 C 0.6349(12) 0.8511(5) 0.4892(4) 0.0762(17) Uani 1 1 d .
H13 H 0.7429 0.9257 0.4950 0.091 Uiso 1 1 calc R
C15 C 0.4870(14) 0.6837(5) 0.5472(3) 0.0788(17) Uani 1 1 d .
H15 H 0.4924 0.6455 0.5915 0.095 Uiso 1 1 calc R
C14 C 0.6387(14) 0.7946(5) 0.5531(4) 0.0851(19) Uani 1 1 d .
H14 H 0.7467 0.8317 0.6022 0.102 Uiso 1 1 calc R
C11 C 0.4761(13) 0.8675(4) 0.3462(3) 0.0929(19) Uani 1 1 d .
H11A H 0.5778 0.8247 0.3021 0.139 Uiso 1 1 calc R
H11B H 0.6077 0.9406 0.3639 0.139 Uiso 1 1 calc R
H11C H 0.2463 0.8809 0.3291 0.139 Uiso 1 1 calc R
O2 O 0.0935(10) 0.6634(3) 0.2700(2) 0.0965(14) Uani 1 1 d .
O3 O 0.0112(10) 0.5177(3) 0.33587(19) 0.0875(12) Uani 1 1 d .
H3A H -0.1080 0.4904 0.2944 0.131 Uiso 1 1 calc R
O1 O -0.0866(11) 0.2193(3) -0.1452(2) 0.1009(14) Uani 1 1 d .
H1A H -0.1087 0.2559 -0.1826 0.151 Uiso 1 1 calc R
N2 N 0.6624(11) 0.4065(4) 0.2022(2) 0.0716(13) Uani 1 1 d .
N1 N 0.0850(11) 0.2911(4) -0.0786(3) 0.0806(14) Uani 1 1 d .

loop_
_atom_site_aniso_label
_atom_site_aniso_U_11
_atom_site_aniso_U_22
_atom_site_aniso_U_33
_atom_site_aniso_U_23
_atom_site_aniso_U_13
_atom_site_aniso_U_12
C9 0.058(4) 0.062(4) 0.053(3) 0.009(3) 0.011(3) -0.003(3)
C2 0.056(4) 0.070(4) 0.055(3) 0.010(3) 0.006(3) -0.004(3)
C3 0.071(4) 0.070(4) 0.071(4) 0.017(3) 0.007(3) 0.001(3)
C10 0.055(4) 0.074(4) 0.052(3) 0.010(3) 0.010(3) -0.009(3)
C1 0.077(4) 0.076(4) 0.063(4) 0.015(3) 0.001(3) -0.010(3)
C5 0.072(4) 0.090(4) 0.055(4) 0.015(3) 0.001(3) -0.010(4)
C8 0.079(4) 0.069(4) 0.059(4) 0.009(3) 0.008(3) -0.007(3)
C4 0.086(5) 0.069(4) 0.070(4) 0.009(3) 0.010(3) -0.004(3)
C7 0.112(5) 0.066(4) 0.076(4) 0.023(4) 0.012(4) 0.001(4)
C6 0.087(5) 0.093(5) 0.065(4) 0.025(4) 0.002(3) -0.004(4)
C17 0.060(4) 0.052(3) 0.053(3) 0.002(3) 0.003(3) 0.005(3)
C12 0.067(4) 0.058(4) 0.072(4) 0.013(3) 0.012(3) 0.011(3)
C18 0.078(5) 0.056(4) 0.068(4) 0.015(3) 0.015(3) 0.004(3)
C16 0.062(4) 0.065(3) 0.063(4) 0.007(3) -0.002(3) 0.003(3)
C13 0.062(4) 0.067(4) 0.095(5) -0.001(4) 0.001(3) 0.005(3)
C15 0.078(5) 0.087(5) 0.072(4) 0.017(4) -0.003(3) 0.011(4)
C14 0.079(5) 0.087(5) 0.081(5) -0.007(4) -0.010(3) 0.013(4)
C11 0.094(5) 0.076(4) 0.111(5) 0.025(4) 0.014(4) -0.002(3)
O2 0.138(4) 0.079(3) 0.070(3) 0.021(2) -0.013(2) -0.007(2)
O3 0.111(4) 0.070(3) 0.075(3) 0.012(2) -0.012(2) -0.013(2)
O1 0.118(4) 0.101(3) 0.078(3) 0.022(2) -0.023(3) -0.014(3)
N2 0.077(4) 0.072(3) 0.063(3) 0.009(3) 0.004(2) -0.010(3)
N1 0.086(4) 0.089(3) 0.062(3) 0.009(3) -0.009(3) -0.004(3)

loop_
_atom_type_symbol
_atom_type_description
_atom_type_scat_dispersion_real
_atom_type_scat_dispersion_imag
_atom_type_scat_source
C C 0.0033 0.0016 'International Tables Vol C Tables 4.2.6.8 and 6.1.1.4'
H H 0.0000 0.0000 'International Tables Vol C Tables 4.2.6.8 and 6.1.1.4'
N N 0.0061 0.0033 'International Tables Vol C Tables 4.2.6.8 and 6.1.1.4'
O O 0.0106 0.0060 'International Tables Vol C Tables 4.2.6.8 and 6.1.1.4'

loop_
_geom_angle_atom_site_label_1
_geom_angle_atom_site_label_2
_geom_angle_atom_site_label_3
_geom_angle
C10 C9 C8 117.0(5)
C10 C9 C2 118.3(5)
C8 C9 C2 124.7(5)
C3 C2 C9 117.8(5)
C3 C2 C1 121.5(5)
C9 C2 C1 120.8(5)
C2 C3 C4 119.9(5)
N2 C10 C5 117.4(5)
N2 C10 C9 122.2(5)
C5 C10 C9 120.3(5)
N1 C1 C2 119.4(5)
C6 C5 C10 120.5(5)
C7 C8 C9 121.1(5)
N2 C4 C3 124.4(5)
C8 C7 C6 120.7(5)
C5 C6 C7 120.2(5)
C16 C17 C12 119.9(5)
C16 C17 C18 118.2(5)
C12 C17 C18 121.9(5)
C17 C12 C13 117.5(5)
C17 C12 C11 124.5(5)
C13 C12 C11 118.0(5)
O2 C18 O3 121.5(5)
O2 C18 C17 124.8(5)
O3 C18 C17 113.8(5)
C15 C16 C17 121.6(5)
C14 C13 C12 121.1(5)
C14 C15 C16 118.3(5)
C13 C14 C15 121.6(5)
C4 N2 C10 117.5(5)
C1 N1 O1 110.0(4)

loop_
_geom_bond_atom_site_label_1
_geom_bond_atom_site_label_2
_geom_bond_distance
C9 C10 1.414(6)
C9 C8 1.425(6)
C9 C2 1.428(6)
C2 C3 1.365(6)
C2 C1 1.476(6)
C3 C4 1.400(6)
C10 N2 1.370(5)
C10 C5 1.408(6)
C1 N1 1.277(5)
C5 C6 1.362(6)
C8 C7 1.368(6)
C4 N2 1.311(5)
C7 C6 1.388(6)
C17 C16 1.378(5)
C17 C12 1.401(6)
C17 C18 1.490(6)
C12 C13 1.405(6)
C12 C11 1.504(6)
C18 O2 1.214(5)
C18 O3 1.304(5)
C16 C15 1.377(6)
C13 C14 1.353(6)
C15 C14 1.374(6)
O1 N1 1.392(4)
